data_4310870
loop_
_publ_author_name
'Richard D. Adams'
'Shaobin Miao'
'Mark D. Smith'
'Horatio Farach'
'Charles Edwin Webster'
'Josiah Manson'
'Michael B. Hall'

_publ_section_title
;
 Nickel-Manganese Sulfido Carbonyl Cluster Complexes. Synthesis,
 Structure, and Properties of the Unusual Paramagnetic Complexes
 Cp2Ni2Mn(CO)3(\m3-E)2, E = S, Se
;
_journal_name_full 'Inorganic Chemistry'
_journal_page_first 2515
_journal_page_last 2525
_journal_paper_doi 10.1021/ic0354419
_journal_volume 43
_journal_year 2004
_chemical_formula_sum 'C13 H10 Mn Ni2 O3 Se2'
_chemical_formula_weight 544.49
_chemical_name_systematic
; 
 ? 
;
_space_group_IT_number 14
_symmetry_cell_setting monoclinic
_symmetry_space_group_name_Hall '-P 2ybc'
_symmetry_space_group_name_H-M 'P 1 21/c 1'
_atom_sites_solution_hydrogens geom
_atom_sites_solution_primary direct
_atom_sites_solution_secondary difmap
_audit_creation_method SHELXL-97
_cell_angle_alpha 90.00
_cell_angle_beta 98.694(2)
_cell_angle_gamma 90.00
_cell_formula_units_Z 4
_cell_length_a 7.9474(7)
_cell_length_b 10.6804(10)
_cell_length_c 18.4082(17)
_cell_measurement_reflns_used 2112
_cell_measurement_temperature 296(2)
_cell_measurement_theta_max 26.99
_cell_measurement_theta_min 2.59
_cell_volume 1544.6(2)
_computing_cell_refinement 'SAINT+ NT V6.02a (Bruker, 1998)'
_computing_data_collection 'SMART NT V5.619 (Bruker, 2000)'
_computing_data_reduction 'SAINT+ NT V6.02a'
_computing_molecular_graphics 'SHELXTL V5.1 (Sheldrick, 1997)'
_computing_publication_material 'SHELXTL V5.1'
_computing_structure_refinement 'SHELXL-97 (Sheldrick, 1997)'
_computing_structure_solution 'SHELXS-97 (Sheldrick, 1990)'
_diffrn_ambient_temperature 296(2)
_diffrn_measured_fraction_theta_full 0.991
_diffrn_measured_fraction_theta_max 0.991
_diffrn_measurement_device_type 'Bruker SMART APEX CCD diffractometer'
_diffrn_measurement_method 'omega scans'
_diffrn_radiation_monochromator graphite
_diffrn_radiation_source 'fine-focus sealed tube'
_diffrn_radiation_type MoK\a
_diffrn_radiation_wavelength 0.71073
_diffrn_reflns_av_R_equivalents 0.0430
_diffrn_reflns_av_sigmaI/netI 0.0483
_diffrn_reflns_limit_h_max 10
_diffrn_reflns_limit_h_min -9
_diffrn_reflns_limit_k_max 13
_diffrn_reflns_limit_k_min -14
_diffrn_reflns_limit_l_max 24
_diffrn_reflns_limit_l_min -24
_diffrn_reflns_number 11701
_diffrn_reflns_theta_full 28.39
_diffrn_reflns_theta_max 28.39
_diffrn_reflns_theta_min 2.21
_diffrn_standards_decay_% <1%
_exptl_absorpt_coefficient_mu 7.933
_exptl_absorpt_correction_T_max 1.000
_exptl_absorpt_correction_T_min 0.651
_exptl_absorpt_correction_type multi-scan
_exptl_absorpt_process_details '(SADABS, Bruker, 1997)'
_exptl_crystal_colour darkred
_exptl_crystal_density_diffrn 2.342
_exptl_crystal_density_meas 0
_exptl_crystal_density_method 'not measured'
_exptl_crystal_description block
_exptl_crystal_F_000 1044
_exptl_crystal_size_max 0.20
_exptl_crystal_size_mid 0.08
_exptl_crystal_size_min 0.04
_refine_diff_density_max 1.149
_refine_diff_density_min -0.538
_refine_diff_density_rms 0.155
_refine_ls_extinction_method none
_refine_ls_goodness_of_fit_ref 0.985
_refine_ls_hydrogen_treatment mixed
_refine_ls_matrix_type full
_refine_ls_number_parameters 230
_refine_ls_number_reflns 3842
_refine_ls_number_restraints 0
_refine_ls_restrained_S_all 0.985
_refine_ls_R_factor_all 0.0736
_refine_ls_R_factor_gt 0.0529
_refine_ls_shift/su_max 0.001
_refine_ls_shift/su_mean 0.000
_refine_ls_structure_factor_coef Fsqd
_refine_ls_weighting_details 'calc w=1/[\s^2^(Fo^2^)+(0.0898P)^2^+0.0000P] where P=(Fo^2^+2Fc^2^)/3'
_refine_ls_weighting_scheme calc
_refine_ls_wR_factor_gt 0.1347
_refine_ls_wR_factor_ref 0.1472
_reflns_number_gt 2910
_reflns_number_total 3842
_reflns_threshold_expression >2sigma(I)
_cod_data_source_file ic0354419si20031216_110049.cif
_cod_data_source_block miaoii1s
_cod_depositor_comments
;
The following automatic conversions were performed:
'_symmetry_cell_setting' value 'Monoclinic' changed to 'monoclinic'
according to '/home/saulius/struct/CIF-dictionaries/cif_core.dic'
dictionary named 'cif_core.dic' version 2.4.1 from 2010-06-29.

Automatic conversion script
Id: cif_fix_enum 1527 2010-12-29 10:47:43Z saulius 
;
_cod_database_code 4310870

loop_
_symmetry_equiv_pos_as_xyz
'x, y, z'
'-x, y+1/2, -z+1/2'
'-x, -y, -z'
'x, -y-1/2, z-1/2'

loop_
_atom_site_label
_atom_site_type_symbol
_atom_site_fract_x
_atom_site_fract_y
_atom_site_fract_z
_atom_site_U_iso_or_equiv
_atom_site_adp_type
_atom_site_occupancy
_atom_site_symmetry_multiplicity
_atom_site_calc_flag
_atom_site_refinement_flags
_atom_site_disorder_assembly
_atom_site_disorder_group
Ni1 Ni 0.32100(10) 0.44954(7) 0.10678(4) 0.0317(2) Uani 1 1 d . . .
Ni2 Ni 0.29005(10) 0.76230(7) 0.10977(4) 0.0303(2) Uani 1 1 d . . .
Mn1 Mn 0.12743(12) 0.59281(8) 0.17731(5) 0.0300(2) Uani 1 1 d . . .
Se1 Se 0.14686(8) 0.59929(5) 0.04849(3) 0.03202(18) Uani 1 1 d . . .
Se2 Se 0.43353(8) 0.60991(5) 0.17960(3) 0.03427(18) Uani 1 1 d . . .
O20 O -0.1075(8) 0.3808(6) 0.1694(4) 0.0770(19) Uani 1 1 d . . .
O21 O 0.1813(9) 0.5847(5) 0.3386(3) 0.0664(16) Uani 1 1 d . . .
O22 O -0.1503(7) 0.7731(6) 0.1733(4) 0.0727(17) Uani 1 1 d . . .
C1 C 0.3141(12) 0.2610(6) 0.1455(5) 0.058(2) Uani 1 1 d . . .
C2 C 0.4796(10) 0.2996(7) 0.1425(5) 0.0537(19) Uani 1 1 d . . .
C3 C 0.4919(16) 0.3250(9) 0.0700(6) 0.071(3) Uani 1 1 d . . .
C4 C 0.3336(18) 0.3129(9) 0.0288(5) 0.086(4) Uani 1 1 d . . .
C5 C 0.2205(14) 0.2705(7) 0.0779(6) 0.075(3) Uani 1 1 d . . .
C6 C 0.2461(14) 0.9436(7) 0.1520(5) 0.064(3) Uani 1 1 d . . .
C7 C 0.1582(13) 0.9306(8) 0.0838(6) 0.068(3) Uani 1 1 d . . .
C8 C 0.2806(17) 0.9086(7) 0.0347(5) 0.068(3) Uani 1 1 d . . .
C9 C 0.4351(15) 0.9087(7) 0.0750(6) 0.061(2) Uani 1 1 d . . .
C10 C 0.4156(14) 0.9268(7) 0.1482(5) 0.061(2) Uani 1 1 d . . .
C20 C -0.0156(10) 0.4645(7) 0.1733(4) 0.0483(17) Uani 1 1 d . . .
C21 C 0.1621(10) 0.5896(6) 0.2759(4) 0.0456(17) Uani 1 1 d . . .
C22 C -0.0402(9) 0.7040(6) 0.1760(4) 0.0473(17) Uani 1 1 d . . .
H1 H 0.256(14) 0.228(12) 0.191(6) 0.14(5) Uiso 1 1 d . . .
H2 H 0.557(10) 0.292(7) 0.181(4) 0.06(2) Uiso 1 1 d . . .
H3 H 0.560(8) 0.345(7) 0.061(4) 0.02(2) Uiso 1 1 d . . .
H4 H 0.276(15) 0.330(12) -0.013(7) 0.13(4) Uiso 1 1 d . . .
H5 H 0.118(10) 0.239(7) 0.054(4) 0.06(2) Uiso 1 1 d . . .
H6 H 0.211(11) 0.951(8) 0.193(5) 0.07(3) Uiso 1 1 d . . .
H7 H 0.048(12) 0.932(8) 0.075(5) 0.06(3) Uiso 1 1 d . . .
H8 H 0.231(11) 0.895(7) -0.008(5) 0.06(3) Uiso 1 1 d . . .
H9 H 0.527(11) 0.892(7) 0.074(5) 0.06(3) Uiso 1 1 d . . .
H10 H 0.510(14) 0.935(9) 0.187(5) 0.09(3) Uiso 1 1 d . . .

loop_
_atom_site_aniso_label
_atom_site_aniso_U_11
_atom_site_aniso_U_22
_atom_site_aniso_U_33
_atom_site_aniso_U_23
_atom_site_aniso_U_13
_atom_site_aniso_U_12
Ni1 0.0406(5) 0.0203(4) 0.0339(4) -0.0003(3) 0.0045(3) 0.0030(3)
Ni2 0.0427(5) 0.0176(4) 0.0311(4) 0.0011(3) 0.0068(3) -0.0037(3)
Mn1 0.0367(5) 0.0228(4) 0.0313(5) 0.0013(3) 0.0077(4) -0.0034(3)
Se1 0.0430(4) 0.0235(3) 0.0274(3) 0.0004(2) -0.0018(2) -0.0011(2)
Se2 0.0360(3) 0.0266(3) 0.0376(3) 0.0013(2) -0.0030(3) -0.0032(2)
O20 0.080(4) 0.065(4) 0.090(5) -0.007(3) 0.028(4) -0.040(3)
O21 0.093(4) 0.069(4) 0.038(3) 0.003(2) 0.014(3) -0.012(3)
O22 0.058(3) 0.067(4) 0.097(5) 0.005(3) 0.023(3) 0.020(3)
C1 0.074(6) 0.021(4) 0.077(6) 0.010(3) 0.011(5) 0.006(3)
C2 0.052(5) 0.044(4) 0.061(5) -0.001(4) -0.005(4) 0.020(3)
C3 0.089(8) 0.045(5) 0.092(8) 0.005(5) 0.054(7) 0.026(5)
C4 0.149(11) 0.051(5) 0.043(5) -0.022(4) -0.029(6) 0.048(6)
C5 0.087(7) 0.024(4) 0.103(8) -0.015(4) -0.022(6) 0.000(4)
C6 0.112(8) 0.023(4) 0.066(6) -0.001(3) 0.045(6) 0.006(4)
C7 0.069(6) 0.028(4) 0.108(9) 0.023(4) 0.010(6) 0.009(4)
C8 0.135(10) 0.027(4) 0.042(4) 0.014(3) 0.012(6) 0.001(4)
C9 0.073(7) 0.028(4) 0.087(7) 0.011(4) 0.032(6) -0.013(4)
C10 0.086(7) 0.027(4) 0.066(5) -0.003(3) -0.001(5) -0.023(4)
C20 0.059(4) 0.039(4) 0.051(4) 0.000(3) 0.022(3) -0.015(3)
C21 0.051(4) 0.045(4) 0.043(4) 0.004(3) 0.015(3) -0.011(3)
C22 0.052(4) 0.034(4) 0.062(4) -0.001(3) 0.024(3) 0.003(3)

loop_
_atom_type_symbol
_atom_type_description
_atom_type_scat_dispersion_real
_atom_type_scat_dispersion_imag
_atom_type_scat_source
C C 0.0033 0.0016 'International Tables Vol C Tables 4.2.6.8 and 6.1.1.4'
H H 0.0000 0.0000 'International Tables Vol C Tables 4.2.6.8 and 6.1.1.4'
O O 0.0106 0.0060 'International Tables Vol C Tables 4.2.6.8 and 6.1.1.4'
Mn Mn 0.3368 0.7283 'International Tables Vol C Tables 4.2.6.8 and 6.1.1.4'
Ni Ni 0.3393 1.1124 'International Tables Vol C Tables 4.2.6.8 and 6.1.1.4'
Se Se -0.0929 2.2259 'International Tables Vol C Tables 4.2.6.8 and 6.1.1.4'

loop_
_geom_angle_atom_site_label_1
_geom_angle_atom_site_label_2
_geom_angle_atom_site_label_3
_geom_angle
_geom_angle_site_symmetry_1
_geom_angle_site_symmetry_3
_geom_angle_publ_flag
C4 Ni1 C2 65.4(3) . . ?
C4 Ni1 C3 38.7(4) . . ?
C2 Ni1 C3 38.7(4) . . ?
C4 Ni1 C5 40.4(4) . . ?
C2 Ni1 C5 64.5(3) . . ?
C3 Ni1 C5 65.2(5) . . ?
C4 Ni1 C1 64.6(4) . . ?
C2 Ni1 C1 38.3(3) . . ?
C3 Ni1 C1 63.8(4) . . ?
C5 Ni1 C1 37.1(4) . . ?
C4 Ni1 Se2 152.7(4) . . ?
C2 Ni1 Se2 103.2(2) . . ?
C3 Ni1 Se2 117.0(4) . . ?
C5 Ni1 Se2 158.7(3) . . ?
C1 Ni1 Se2 122.7(2) . . ?
C4 Ni1 Se1 105.0(3) . . ?
C2 Ni1 Se1 170.3(2) . . ?
C3 Ni1 Se1 132.4(3) . . ?
C5 Ni1 Se1 109.8(3) . . ?
C1 Ni1 Se1 140.7(3) . . ?
Se2 Ni1 Se1 84.57(3) . . ?
C4 Ni1 Mn1 147.7(4) . . ?
C2 Ni1 Mn1 131.3(2) . . ?
C3 Ni1 Mn1 169.7(3) . . ?
C5 Ni1 Mn1 115.0(3) . . ?
C1 Ni1 Mn1 109.6(2) . . ?
Se2 Ni1 Mn1 58.73(3) . . ?
Se1 Ni1 Mn1 57.82(3) . . ?
C8 Ni2 C10 64.0(4) . . ?
C8 Ni2 C7 40.4(4) . . ?
C10 Ni2 C7 63.5(4) . . ?
C8 Ni2 C9 37.2(4) . . ?
C10 Ni2 C9 38.9(4) . . ?
C7 Ni2 C9 64.6(4) . . ?
C8 Ni2 C6 64.5(3) . . ?
C10 Ni2 C6 37.9(4) . . ?
C7 Ni2 C6 37.1(4) . . ?
C9 Ni2 C6 64.1(4) . . ?
C8 Ni2 Se2 151.5(4) . . ?
C10 Ni2 Se2 103.7(3) . . ?
C7 Ni2 Se2 158.9(3) . . ?
C9 Ni2 Se2 117.1(3) . . ?
C6 Ni2 Se2 122.7(3) . . ?
C8 Ni2 Se1 106.2(3) . . ?
C10 Ni2 Se1 170.1(3) . . ?
C7 Ni2 Se1 110.3(3) . . ?
C9 Ni2 Se1 132.3(3) . . ?
C6 Ni2 Se1 140.8(3) . . ?
Se2 Ni2 Se1 84.45(3) . . ?
C8 Ni2 Mn1 148.9(4) . . ?
C10 Ni2 Mn1 131.2(3) . . ?
C7 Ni2 Mn1 115.5(3) . . ?
C9 Ni2 Mn1 169.8(3) . . ?
C6 Ni2 Mn1 109.4(2) . . ?
Se2 Ni2 Mn1 58.81(3) . . ?
Se1 Ni2 Mn1 57.80(3) . . ?
C20 Mn1 C22 92.4(4) . . ?
C20 Mn1 C21 91.5(3) . . ?
C22 Mn1 C21 91.5(3) . . ?
C20 Mn1 Se1 96.7(2) . . ?
C22 Mn1 Se1 97.3(2) . . ?
C21 Mn1 Se1 167.6(2) . . ?
C20 Mn1 Se2 133.7(3) . . ?
C22 Mn1 Se2 133.9(2) . . ?
C21 Mn1 Se2 89.1(2) . . ?
Se1 Mn1 Se2 78.55(3) . . ?
C20 Mn1 Ni2 149.9(2) . . ?
C22 Mn1 Ni2 87.4(2) . . ?
C21 Mn1 Ni2 118.6(2) . . ?
Se1 Mn1 Ni2 53.57(3) . . ?
Se2 Mn1 Ni2 52.97(3) . . ?
C20 Mn1 Ni1 87.1(2) . . ?
C22 Mn1 Ni1 150.2(2) . . ?
C21 Mn1 Ni1 118.3(2) . . ?
Se1 Mn1 Ni1 53.33(3) . . ?
Se2 Mn1 Ni1 52.98(3) . . ?
Ni2 Mn1 Ni1 78.65(3) . . ?
Ni1 Se1 Ni2 94.64(4) . . ?
Ni1 Se1 Mn1 68.85(3) . . ?
Ni2 Se1 Mn1 68.62(3) . . ?
Ni2 Se2 Ni1 95.00(3) . . ?
Ni2 Se2 Mn1 68.22(3) . . ?
Ni1 Se2 Mn1 68.29(3) . . ?
C5 C1 C2 109.4(9) . . ?
C5 C1 Ni1 70.2(5) . . ?
C2 C1 Ni1 68.6(4) . . ?
C3 C2 C1 107.7(9) . . ?
C3 C2 Ni1 70.8(5) . . ?
C1 C2 Ni1 73.1(4) . . ?
C4 C3 C2 108.8(10) . . ?
C4 C3 Ni1 69.7(5) . . ?
C2 C3 Ni1 70.5(5) . . ?
C3 C4 C5 106.8(9) . . ?
C3 C4 Ni1 71.6(5) . . ?
C5 C4 Ni1 71.6(5) . . ?
C1 C5 C4 107.0(9) . . ?
C1 C5 Ni1 72.7(5) . . ?
C4 C5 Ni1 68.0(5) . . ?
C7 C6 C10 108.3(8) . . ?
C7 C6 Ni2 70.0(5) . . ?
C10 C6 Ni2 69.3(4) . . ?
C6 C7 C8 107.3(9) . . ?
C6 C7 Ni2 72.9(5) . . ?
C8 C7 Ni2 69.1(5) . . ?
C9 C8 C7 107.6(9) . . ?
C9 C8 Ni2 72.2(5) . . ?
C7 C8 Ni2 70.5(4) . . ?
C8 C9 C10 108.1(9) . . ?
C8 C9 Ni2 70.6(5) . . ?
C10 C9 Ni2 70.2(4) . . ?
C6 C10 C9 108.7(9) . . ?
C6 C10 Ni2 72.9(5) . . ?
C9 C10 Ni2 70.9(5) . . ?
O20 C20 Mn1 178.8(7) . . ?
O21 C21 Mn1 178.1(6) . . ?
O22 C22 Mn1 177.8(7) . . ?

loop_
_geom_bond_atom_site_label_1
_geom_bond_atom_site_label_2
_geom_bond_distance
_geom_bond_site_symmetry_2
_geom_bond_publ_flag
Ni1 C4 2.061(8) . ?
Ni1 C2 2.082(7) . ?
Ni1 C3 2.086(9) . ?
Ni1 C5 2.109(8) . ?
Ni1 C1 2.140(7) . ?
Ni1 Se2 2.2734(9) . ?
Ni1 Se1 2.2751(9) . ?
Ni1 Mn1 2.6454(12) . ?
Ni2 C8 2.080(7) . ?
Ni2 C10 2.090(7) . ?
Ni2 C7 2.099(8) . ?
Ni2 C9 2.100(8) . ?
Ni2 C6 2.135(8) . ?
Ni2 Se2 2.2711(9) . ?
Ni2 Se1 2.2827(9) . ?
Ni2 Mn1 2.6417(11) . ?
Mn1 C20 1.774(7) . ?
Mn1 C22 1.782(7) . ?
Mn1 C21 1.794(7) . ?
Mn1 Se1 2.4007(11) . ?
Mn1 Se2 2.4336(11) . ?
O20 C20 1.150(8) . ?
O21 C21 1.143(8) . ?
O22 C22 1.140(8) . ?
C1 C5 1.354(13) . ?
C1 C2 1.388(11) . ?
C2 C3 1.380(13) . ?
C3 C4 1.373(15) . ?
C4 C5 1.441(15) . ?
C6 C7 1.349(14) . ?
C6 C10 1.371(13) . ?
C7 C8 1.444(14) . ?
C8 C9 1.335(15) . ?
C9 C10 1.394(13) . ?
